data_2205659
loop_
_publ_author_name
'Leverett J. Zompa'

_publ_section_title
;
 <i>trans</i>-Imidazole isomer of the
 bis(<small>L</small>-histidinato)cobalt(III) complex
;
_journal_issue 5
_journal_name_full 'Acta Crystallographica Section E'
_journal_page_first m849
_journal_page_last m851
_journal_paper_doi 10.1107/S1600536805010123
_journal_volume 61
_journal_year 2005
_chemical_formula_iupac '[Co(C6 H8 N3 O2)2], Cl 0.4, N O3 0.6, 2.5H2 O'
_chemical_formula_moiety '2C12 H16 Co N6 O4 +, 0.8Cl -, 1.2N O3 -, 5 H2 O'
_chemical_formula_sum 'C12 H21 Cl0.4 Co N6.6 O8.3'
_chemical_formula_weight 463.65
_chemical_name_systematic
;
bis(L-histidinato)cobalt(III)--chloride--nitrate--water (1/0.4/0.6/2.5)
;
_space_group_IT_number 5
_symmetry_cell_setting monoclinic
_symmetry_space_group_name_Hall 'C 2y'
_symmetry_space_group_name_H-M 'C 1 2 1'
_atom_sites_solution_hydrogens geom
_atom_sites_solution_primary direct
_atom_sites_solution_secondary difmap
_audit_creation_method SHELXL-97
_cell_angle_alpha 90.00
_cell_angle_beta 108.189(6)
_cell_angle_gamma 90.00
_cell_formula_units_Z 8
_cell_length_a 29.398(3)
_cell_length_b 9.8390(10)
_cell_length_c 13.5900(10)
_cell_measurement_reflns_used 62
_cell_measurement_temperature 293(2)
_cell_measurement_theta_max 17.1
_cell_measurement_theta_min 12.4
_cell_volume 3734.4(6)
_computing_cell_refinement XSCANS
_computing_data_collection 'XSCANS (Bruker, 1999)'
_computing_data_reduction XSCANS
_computing_molecular_graphics 'XSHELL (Bruker, 1999)'
_computing_publication_material XSCANS
_computing_structure_refinement 'SHELXL97 (Sheldrick, 1997)'
_computing_structure_solution 'SHELXS97 (Sheldrick, 1997)'
_diffrn_ambient_temperature 293(2)
_diffrn_measured_fraction_theta_full 0.995
_diffrn_measured_fraction_theta_max 0.995
_diffrn_measurement_device_type 'Siemens P4'
_diffrn_measurement_method \q--2\q
_diffrn_radiation_monochromator graphite
_diffrn_radiation_source 'fine-focus sealed tube'
_diffrn_radiation_type MoK\a
_diffrn_radiation_wavelength 0.71073
_diffrn_reflns_av_R_equivalents 0.0189
_diffrn_reflns_av_sigmaI/netI 0.0361
_diffrn_reflns_limit_h_max 1
_diffrn_reflns_limit_h_min -38
_diffrn_reflns_limit_k_max 1
_diffrn_reflns_limit_k_min -12
_diffrn_reflns_limit_l_max 17
_diffrn_reflns_limit_l_min -16
_diffrn_reflns_number 5319
_diffrn_reflns_theta_full 27.54
_diffrn_reflns_theta_max 27.54
_diffrn_reflns_theta_min 2.46
_diffrn_standards_decay_% 0
_diffrn_standards_interval_count 75
_diffrn_standards_number 3
_exptl_absorpt_coefficient_mu 1.035
_exptl_absorpt_correction_T_max .813
_exptl_absorpt_correction_T_min .769
_exptl_absorpt_correction_type psi-scan
_exptl_absorpt_process_details '(XSCANS; Bruker, 1999)'
_exptl_crystal_colour red
_exptl_crystal_density_diffrn 1.65
_exptl_crystal_density_meas 1.65
_exptl_crystal_density_method floatation
_exptl_crystal_description plate
_exptl_crystal_F_000 1877
_exptl_crystal_size_max .5
_exptl_crystal_size_mid .4
_exptl_crystal_size_min .2
_refine_diff_density_max 0.553
_refine_diff_density_min -0.447
_refine_ls_abs_structure_details 'Flack (1983),  218 Friedel pairs'
_refine_ls_abs_structure_Flack 0.008(15)
_refine_ls_extinction_method none
_refine_ls_goodness_of_fit_ref 1.081
_refine_ls_hydrogen_treatment constr
_refine_ls_matrix_type full
_refine_ls_number_parameters 547
_refine_ls_number_reflns 5037
_refine_ls_number_restraints 7
_refine_ls_restrained_S_all 1.081
_refine_ls_R_factor_all 0.0444
_refine_ls_R_factor_gt 0.0383
_refine_ls_shift/su_max 0.001
_refine_ls_shift/su_mean 0.000
_refine_ls_structure_factor_coef Fsqd
_refine_ls_weighting_details 'calc w = 1/[\s^2^(Fo^2^)+(0.0612P)^2^+2.4496P] where P = (Fo^2^+2Fc^2^)/3'
_refine_ls_weighting_scheme calc
_refine_ls_wR_factor_gt 0.0979
_refine_ls_wR_factor_ref 0.1026
_reflns_number_gt 4589
_reflns_number_total 5037
_reflns_threshold_expression I>2\s(I)
_cod_data_source_file bv6016.cif
_cod_data_source_block I
_cod_original_sg_symbol_H-M 'C 2'
_cod_original_formula_sum 'C12 H21 Cl0.40 Co1 N6.6 O8.3'
_cod_database_code 2205659
_cod_database_fobs_code 2205659

loop_
_symmetry_equiv_pos_as_xyz
'x, y, z'
'-x, y, -z'
'x+1/2, y+1/2, z'
'-x+1/2, y+1/2, -z'

loop_
_atom_site_label
_atom_site_fract_x
_atom_site_fract_y
_atom_site_fract_z
_atom_site_U_iso_or_equiv
_atom_site_adp_type
_atom_site_calc_flag
_atom_site_refinement_flags
_atom_site_occupancy
_atom_site_type_symbol
Co1 0.711976(17) 0.61787(5) 0.42285(3) 0.02588(12) Uani d . 1 Co
O1 0.70636(11) 0.4692(3) 0.3322(2) 0.0345(6) Uani d . 1 O
O2 0.69968(12) 0.4213(4) 0.1696(3) 0.0451(8) Uani d . 1 O
O3 0.74803(11) 0.5107(3) 0.5348(2) 0.0348(6) Uani d . 1 O
O4 0.77401(13) 0.5020(4) 0.7051(2) 0.0499(9) Uani d . 1 O
N1 0.67869(11) 0.7193(4) 0.3001(2) 0.0304(7) Uani d . 1 N
H1A 0.6469 0.7164 0.2888 0.036 Uiso calc R 1 H
H1B 0.6882 0.8067 0.3067 0.036 Uiso calc R 1 H
N2 0.77079(11) 0.6736(4) 0.3981(3) 0.0307(7) Uani d . 1 N
N3 0.84586(13) 0.7117(6) 0.4247(3) 0.0516(11) Uani d . 1 N
H3NA 0.8760 0.7208 0.4563 0.062 Uiso calc R 1 H
N4 0.71800(13) 0.7584(4) 0.5238(2) 0.0315(7) Uani d . 1 N
H4A 0.7435 0.8111 0.5279 0.038 Uiso calc R 1 H
H4B 0.6916 0.8109 0.5066 0.038 Uiso calc R 1 H
N5 0.65384(12) 0.5626(4) 0.4509(2) 0.0302(7) Uani d . 1 N
N6 0.58368(15) 0.4746(5) 0.4320(3) 0.0487(11) Uani d . 1 N
H6NA 0.5567 0.4344 0.4043 0.058 Uiso calc R 1 H
C1 0.69890(15) 0.5037(5) 0.2374(3) 0.0348(9) Uani d . 1 C
C2 0.69114(15) 0.6532(5) 0.2128(3) 0.0328(9) Uani d . 1 C
H2A 0.6651 0.6658 0.1477 0.039 Uiso calc R 1 H
C3 0.73693(15) 0.7129(5) 0.2041(3) 0.0380(10) Uani d . 1 C
H3A 0.7461 0.6645 0.1510 0.046 Uiso calc R 1 H
H3B 0.7315 0.8072 0.1829 0.046 Uiso calc R 1 H
C4 0.77703(15) 0.7054(5) 0.3040(3) 0.0358(9) Uani d . 1 C
C5 0.82407(16) 0.7290(7) 0.3216(4) 0.0500(13) Uani d . 1 C
H5A 0.8388 0.7526 0.2725 0.060 Uiso calc R 1 H
C6 0.81315(15) 0.6787(6) 0.4685(4) 0.0416(10) Uani d . 1 C
H6A 0.8192 0.6616 0.5387 0.050 Uiso calc R 1 H
C7 0.75119(15) 0.5580(5) 0.6246(3) 0.0344(9) Uani d . 1 C
C8 0.72410(16) 0.6890(5) 0.6241(3) 0.0352(9) Uani d . 1 C
H8A 0.7421 0.7473 0.6815 0.042 Uiso calc R 1 H
C9 0.67484(17) 0.6579(6) 0.6330(3) 0.0452(12) Uani d . 1 C
H9A 0.6787 0.6031 0.6944 0.054 Uiso calc R 1 H
H9B 0.6597 0.7425 0.6420 0.054 Uiso calc R 1 H
C10 0.64248(15) 0.5843(5) 0.5409(3) 0.0355(10) Uani d . 1 C
C11 0.59905(18) 0.5299(6) 0.5292(4) 0.0483(12) Uani d . 1 C
H11A 0.5827 0.5298 0.5778 0.058 Uiso calc R 1 H
C12 0.61751(16) 0.4940(5) 0.3880(4) 0.0392(10) Uani d . 1 C
H12A 0.6160 0.4636 0.3223 0.047 Uiso calc R 1 H
Co2 0.901024(17) 0.74604(6) 0.09180(4) 0.02714(13) Uani d . 1 Co
O5 0.84316(11) 0.6628(4) 0.0966(2) 0.0419(8) Uani d . 1 O
O6 0.78278(13) 0.5398(5) 0.0000(3) 0.0622(12) Uani d . 1 O
O7 0.92940(10) 0.7485(4) 0.2396(2) 0.0370(7) Uani d . 1 O
O8 0.98300(12) 0.8615(5) 0.3632(2) 0.0504(9) Uani d . 1 O
N7 0.87244(11) 0.7382(4) -0.0555(2) 0.0297(7) Uani d . 1 N
H7B 0.8559 0.8148 -0.0790 0.036 Uiso calc R 1 H
H7A 0.8951 0.7286 -0.0867 0.036 Uiso calc R 1 H
N8 0.92751(13) 0.5694(4) 0.0848(3) 0.0343(8) Uani d . 1 N
N9 0.97512(17) 0.3957(5) 0.1226(4) 0.0563(12) Uani d . 1 N
H9NA 0.9985 0.3440 0.1557 0.068 Uiso calc R 1 H
N10 0.95953(11) 0.8342(4) 0.0917(2) 0.0285(7) Uani d . 1 N
H10A 0.9818 0.7720 0.0903 0.034 Uiso calc R 1 H
H10B 0.9543 0.8884 0.0359 0.034 Uiso calc R 1 H
N11 0.87395(12) 0.9225(4) 0.1000(3) 0.0333(8) Uani d . 1 N
N12 0.82189(15) 1.0819(6) 0.0954(3) 0.0510(12) Uani d . 1 N
H12N 0.7948 1.1219 0.0857 0.061 Uiso calc R 1 H
C13 0.81904(14) 0.6066(6) 0.0109(3) 0.0406(10) Uani d . 1 C
C14 0.84015(14) 0.6197(6) -0.0770(3) 0.0353(9) Uani d . 1 C
H14A 0.8144 0.6336 -0.1423 0.042 Uiso calc R 1 H
C15 0.86779(19) 0.4922(6) -0.0840(4) 0.0446(11) Uani d . 1 C
H15A 0.8469 0.4142 -0.0904 0.053 Uiso calc R 1 H
H15B 0.8773 0.4967 -0.1461 0.053 Uiso calc R 1 H
C16 0.91115(16) 0.4719(5) 0.0069(3) 0.0382(10) Uani d . 1 C
C17 0.94119(19) 0.3658(6) 0.0306(5) 0.0537(13) Uani d . 1 C
H17A 0.9393 0.2869 -0.0082 0.064 Uiso calc R 1 H
C18 0.96590(17) 0.5173(5) 0.1521(4) 0.0436(11) Uani d . 1 C
H18A 0.9841 0.5606 0.2124 0.052 Uiso calc R 1 H
C19 0.96276(14) 0.8373(5) 0.2712(3) 0.0366(10) Uani d . 1 C
C20 0.97570(14) 0.9147(5) 0.1874(3) 0.0344(9) Uani d . 1 C
H20A 1.0105 0.9266 0.2076 0.041 Uiso calc R 1 H
C21 0.95180(17) 1.0510(6) 0.1696(4) 0.0423(10) Uani d . 1 C
H21A 0.9615 1.0992 0.1171 0.051 Uiso calc R 1 H
H21B 0.9626 1.1034 0.2332 0.051 Uiso calc R 1 H
C22 0.89784(16) 1.0419(5) 0.1357(3) 0.0373(9) Uani d . 1 C
C23 0.86527(19) 1.1409(6) 0.1323(4) 0.0503(13) Uani d . 1 C
H23A 0.8716 1.2314 0.1517 0.060 Uiso calc R 1 H
C24 0.82774(15) 0.9528(6) 0.0764(3) 0.0406(11) Uani d . 1 C
H24A 0.8029 0.8913 0.0500 0.049 Uiso calc R 1 H
Cl 0.57549(8) 0.5311(2) 0.11574(14) 0.0567(4) Uani d P 0.80 Cl
N13 0.92413(16) 0.6745(6) 0.7476(3) 0.0520(11) Uani d . 1 N
O9 0.94434(13) 0.6911(5) 0.8406(3) 0.0627(11) Uani d . 1 O
O10 0.9476(2) 0.6770(10) 0.6887(4) 0.116(3) Uani d . 1 O
O11 0.88122(17) 0.6532(10) 0.7147(4) 0.108(3) Uani d . 1 O
O12 0.94412(13) 0.6848(6) 0.4772(3) 0.0627(11) Uani d . 1 O
H121 0.9640 0.7469 0.4362 0.080 Uiso d R 1 H
O13 0.8766(2) 0.3922(7) 0.5743(5) 0.108(2) Uani d . 1 O
H131 0.8909 0.4716 0.5827 0.080 Uiso d R 1 H
H132 0.8687 0.4398 0.6183 0.080 Uiso d R 1 H
O14A 0.7760(11) 0.322(3) 0.1360(14) 0.070(4) Uani d P 0.50 O
O14B 0.7748(11) 0.327(3) 0.1044(14) 0.079(5) Uani d P 0.50 O
O15A 0.8667(4) 0.4404(8) 0.2481(7) 0.068(2) Uani d P 0.50 O
O15B 0.9324(5) 0.4112(14) 0.4295(11) 0.110(4) Uani d P 0.50 O
O16 0.5592(3) 0.7594(12) 0.2348(6) 0.063(2) Uani d P 0.50 O
O17 0.5472(5) 0.748(2) 0.2682(12) 0.042(4) Uiso d P 0.25 O
O18 1.0081(9) 1.247(3) 0.3970(18) 0.100(7) Uiso d P 0.25 O
N30 0.5645(6) 0.5953(19) 0.1272(12) 0.030(4) Uiso d PD 0.20 N
O31 0.5277(6) 0.586(2) 0.0509(12) 0.057(5) Uiso d PD 0.20 O
O32 0.5690(7) 0.690(2) 0.1909(13) 0.054(5) Uiso d PD 0.20 O
O33 0.5963(10) 0.505(3) 0.143(3) 0.117(15) Uiso d PD 0.20 O

loop_
_atom_site_aniso_label
_atom_site_aniso_U_11
_atom_site_aniso_U_22
_atom_site_aniso_U_33
_atom_site_aniso_U_12
_atom_site_aniso_U_13
_atom_site_aniso_U_23
Co1 0.0292(2) 0.0250(2) 0.0221(2) 0.0013(2) 0.00596(18) -0.0011(2)
O1 0.0438(16) 0.0291(15) 0.0290(13) 0.0022(13) 0.0089(12) -0.0045(13)
O2 0.0471(17) 0.051(2) 0.0377(16) -0.0100(17) 0.0142(14) -0.0205(16)
O3 0.0430(16) 0.0308(15) 0.0274(13) 0.0057(14) 0.0062(12) 0.0020(12)
O4 0.060(2) 0.049(2) 0.0280(15) -0.0030(18) -0.0047(14) 0.0082(15)
N1 0.0288(15) 0.0331(19) 0.0291(15) 0.0047(15) 0.0086(12) 0.0015(14)
N2 0.0271(15) 0.0331(18) 0.0310(16) 0.0005(15) 0.0075(13) -0.0032(15)
N3 0.0293(17) 0.068(3) 0.055(2) -0.002(2) 0.0089(16) -0.001(2)
N4 0.0393(17) 0.0261(17) 0.0295(15) -0.0016(16) 0.0114(13) -0.0004(15)
N5 0.0310(16) 0.0324(17) 0.0267(15) -0.0040(15) 0.0083(13) -0.0021(15)
N6 0.039(2) 0.059(3) 0.045(2) -0.017(2) 0.0094(17) 0.000(2)
C1 0.033(2) 0.042(3) 0.0273(19) -0.0043(19) 0.0060(16) -0.0083(19)
C2 0.0354(19) 0.041(2) 0.0207(16) -0.0011(18) 0.0069(15) -0.0033(16)
C3 0.041(2) 0.046(3) 0.0296(18) -0.003(2) 0.0146(16) -0.0030(19)
C4 0.038(2) 0.039(2) 0.0342(19) -0.0021(19) 0.0162(16) -0.0037(18)
C5 0.039(2) 0.071(4) 0.044(2) -0.003(3) 0.0179(18) -0.002(3)
C6 0.033(2) 0.048(3) 0.039(2) -0.001(2) 0.0045(17) -0.002(2)
C7 0.035(2) 0.037(2) 0.0280(19) -0.0117(19) 0.0048(16) -0.0017(18)
C8 0.043(2) 0.038(2) 0.0231(17) -0.008(2) 0.0073(16) -0.0025(18)
C9 0.048(2) 0.057(3) 0.034(2) -0.012(2) 0.0183(18) -0.013(2)
C10 0.037(2) 0.040(3) 0.0307(19) -0.0038(18) 0.0112(16) -0.0002(17)
C11 0.045(3) 0.061(3) 0.041(2) -0.012(3) 0.016(2) 0.001(2)
C12 0.038(2) 0.042(2) 0.034(2) -0.010(2) 0.0072(17) -0.001(2)
Co2 0.0230(2) 0.0359(3) 0.0214(2) -0.0044(2) 0.00535(17) 0.0013(2)
O5 0.0336(14) 0.060(2) 0.0327(15) -0.0138(15) 0.0109(12) 0.0019(15)
O6 0.0419(18) 0.086(3) 0.056(2) -0.033(2) 0.0105(16) 0.001(2)
O7 0.0338(13) 0.0490(18) 0.0249(12) -0.0115(16) 0.0046(10) 0.0005(15)
O8 0.0499(18) 0.067(3) 0.0274(14) -0.0155(19) 0.0015(13) -0.0059(17)
N7 0.0275(14) 0.0354(18) 0.0259(14) 0.0013(16) 0.0080(12) 0.0024(16)
N8 0.0321(17) 0.0331(18) 0.0337(17) -0.0043(15) 0.0045(14) 0.0048(16)
N9 0.052(2) 0.041(2) 0.063(3) 0.009(2) -0.002(2) 0.009(2)
N10 0.0246(15) 0.0316(18) 0.0291(16) 0.0005(14) 0.0081(13) 0.0027(14)
N11 0.0265(15) 0.047(2) 0.0249(15) 0.0038(16) 0.0057(13) -0.0039(16)
N12 0.041(2) 0.068(3) 0.045(2) 0.021(2) 0.0145(17) 0.001(2)
C13 0.0295(19) 0.052(3) 0.037(2) -0.008(2) 0.0048(15) 0.001(2)
C14 0.0292(18) 0.043(2) 0.0289(17) -0.008(2) 0.0018(14) 0.002(2)
C15 0.050(3) 0.045(3) 0.034(2) -0.010(2) 0.008(2) -0.003(2)
C16 0.042(2) 0.034(2) 0.036(2) -0.0081(19) 0.0084(18) 0.0037(19)
C17 0.057(3) 0.037(3) 0.061(3) 0.002(2) 0.008(2) 0.002(3)
C18 0.042(2) 0.040(3) 0.040(2) -0.003(2) 0.0001(19) 0.007(2)
C19 0.0306(19) 0.045(3) 0.0284(19) 0.000(2) 0.0015(15) -0.0006(19)
C20 0.0241(17) 0.041(2) 0.034(2) -0.0040(18) 0.0035(15) -0.0020(19)
C21 0.042(2) 0.039(2) 0.045(2) -0.005(2) 0.011(2) -0.006(2)
C22 0.038(2) 0.038(2) 0.037(2) 0.004(2) 0.0133(18) -0.001(2)
C23 0.052(3) 0.046(3) 0.055(3) 0.014(2) 0.019(2) -0.002(2)
C24 0.030(2) 0.064(3) 0.0287(19) 0.010(2) 0.0107(16) 0.000(2)
Cl 0.0572(11) 0.0659(13) 0.0496(9) -0.0038(10) 0.0205(8) -0.0019(9)
N13 0.052(2) 0.057(3) 0.051(2) 0.000(2) 0.021(2) 0.012(2)
O9 0.0408(17) 0.080(3) 0.070(2) -0.013(2) 0.0210(17) -0.023(2)
O10 0.097(3) 0.201(9) 0.068(3) 0.044(5) 0.049(3) 0.049(4)
O11 0.062(3) 0.187(8) 0.063(3) -0.028(4) 0.002(2) 0.008(4)
O12 0.0428(18) 0.091(3) 0.051(2) -0.002(2) 0.0101(15) 0.004(2)
O13 0.091(4) 0.069(4) 0.155(6) -0.030(3) 0.028(4) -0.015(4)
O14A 0.102(8) 0.075(7) 0.056(10) 0.052(6) 0.057(9) 0.043(9)
O14B 0.092(9) 0.108(11) 0.066(12) 0.055(8) 0.065(11) 0.044(11)
O15A 0.117(7) 0.033(4) 0.067(5) 0.004(5) 0.046(5) 0.015(4)
O15B 0.114(9) 0.071(7) 0.109(9) -0.004(7) -0.017(7) 0.004(7)
O16 0.051(4) 0.083(7) 0.042(4) 0.011(5) -0.005(4) -0.007(5)

loop_
_atom_type_symbol
_atom_type_description
_atom_type_scat_dispersion_real
_atom_type_scat_dispersion_imag
_atom_type_scat_source
C C 0.0033 0.0016 'International Tables Vol C Tables 4.2.6.8 and 6.1.1.4'
H H 0.0000 0.0000 'International Tables Vol C Tables 4.2.6.8 and 6.1.1.4'
N N 0.0061 0.0033 'International Tables Vol C Tables 4.2.6.8 and 6.1.1.4'
O O 0.0106 0.0060 'International Tables Vol C Tables 4.2.6.8 and 6.1.1.4'
Co Co 0.3494 0.9721 'International Tables Vol C Tables 4.2.6.8 and 6.1.1.4'
Cl Cl 0.1484 0.1585 'International Tables Vol C Tables 4.2.6.8 and 6.1.1.4'

loop_
_geom_angle_atom_site_label_1
_geom_angle_atom_site_label_2
_geom_angle_atom_site_label_3
_geom_angle_site_symmetry_3
_geom_angle
_geom_angle_publ_flag
O3 Co1 O1 . 90.36(13) y
O3 Co1 N4 . 85.55(14) y
O1 Co1 N4 . 175.32(15) ?
O3 Co1 N1 . 174.23(14) ?
O1 Co1 N1 . 85.33(14) y
N4 Co1 N1 . 98.90(15) y
O3 Co1 N2 . 89.48(15) y
O1 Co1 N2 . 90.41(14) y
N4 Co1 N2 . 91.82(15) y
N1 Co1 N2 . 86.73(14) y
O3 Co1 N5 . 89.56(15) y
O1 Co1 N5 . 90.46(15) y
N4 Co1 N5 . 87.24(15) y
N1 Co1 N5 . 94.30(14) y
N2 Co1 N5 . 178.71(14) ?
C1 O1 Co1 . 113.8(3) ?
C7 O3 Co1 . 114.9(3) ?
C2 N1 Co1 . 106.1(3) ?
C2 N1 H1A . 110.5 ?
Co1 N1 H1A . 110.5 ?
C2 N1 H1B . 110.5 ?
Co1 N1 H1B . 110.5 ?
H1A N1 H1B . 108.7 ?
C6 N2 C4 . 107.2(4) ?
C6 N2 Co1 . 125.4(3) ?
C4 N2 Co1 . 127.3(3) ?
C6 N3 C5 . 108.7(4) ?
C6 N3 H3NA . 125.6 ?
C5 N3 H3NA . 125.6 ?
C8 N4 Co1 . 106.5(3) ?
C8 N4 H4A . 110.4 ?
Co1 N4 H4A . 110.4 ?
C8 N4 H4B . 110.4 ?
Co1 N4 H4B . 110.4 ?
H4A N4 H4B . 108.6 ?
C12 N5 C10 . 106.3(4) ?
C12 N5 Co1 . 126.7(3) ?
C10 N5 Co1 . 127.0(3) ?
C12 N6 C11 . 108.1(4) ?
C12 N6 H6NA . 126.0 ?
C11 N6 H6NA . 126.0 ?
O2 C1 O1 . 122.7(5) ?
O2 C1 C2 . 120.7(4) ?
O1 C1 C2 . 116.6(4) ?
N1 C2 C3 . 109.8(3) ?
N1 C2 C1 . 107.7(3) ?
C3 C2 C1 . 108.7(4) ?
N1 C2 H2A . 110.2 ?
C3 C2 H2A . 110.2 ?
C1 C2 H2A . 110.2 ?
C4 C3 C2 . 112.3(3) ?
C4 C3 H3A . 109.1 ?
C2 C3 H3A . 109.1 ?
C4 C3 H3B . 109.1 ?
C2 C3 H3B . 109.1 ?
H3A C3 H3B . 107.9 ?
C5 C4 N2 . 107.5(4) ?
C5 C4 C3 . 128.8(4) ?
N2 C4 C3 . 123.8(4) ?
C4 C5 N3 . 106.7(4) ?
C4 C5 H5A . 126.6 ?
N3 C5 H5A . 126.6 ?
N2 C6 N3 . 109.9(4) ?
N2 C6 H6A . 125.0 ?
N3 C6 H6A . 125.0 ?
O4 C7 O3 . 123.0(5) ?
O4 C7 C8 . 122.0(4) ?
O3 C7 C8 . 115.0(4) ?
N4 C8 C7 . 108.0(3) ?
N4 C8 C9 . 108.7(4) ?
C7 C8 C9 . 109.9(4) ?
N4 C8 H8A . 110.1 ?
C7 C8 H8A . 110.1 ?
C9 C8 H8A . 110.1 ?
C10 C9 C8 . 113.7(4) ?
C10 C9 H9A . 108.8 ?
C8 C9 H9A . 108.8 ?
C10 C9 H9B . 108.8 ?
C8 C9 H9B . 108.8 ?
H9A C9 H9B . 107.7 ?
C11 C10 N5 . 108.4(4) ?
C11 C10 C9 . 128.3(4) ?
N5 C10 C9 . 123.2(4) ?
C10 C11 N6 . 106.7(4) ?
C10 C11 H11A . 126.7 ?
N6 C11 H11A . 126.7 ?
N6 C12 N5 . 110.5(4) ?
N6 C12 H12A . 124.8 ?
N5 C12 H12A . 124.8 ?
O5 Co2 N7 . 85.02(13) y
O5 Co2 N8 . 89.58(16) y
N7 Co2 N8 . 87.94(16) y
O5 Co2 O7 . 94.04(12) y
N7 Co2 O7 . 178.38(19) ?
N8 Co2 O7 . 90.73(16) y
O5 Co2 N10 . 177.77(15) ?
N7 Co2 N10 . 96.78(14) y
N8 Co2 N10 . 91.80(16) y
O7 Co2 N10 . 84.19(13) y
O5 Co2 N11 . 89.78(16) y
N7 Co2 N11 . 92.44(16) y
N8 Co2 N11 . 179.22(16) ?
O7 Co2 N11 . 88.88(16) y
N10 Co2 N11 . 88.83(16) y
C13 O5 Co2 . 113.6(3) ?
C19 O7 Co2 . 113.3(3) ?
C14 N7 Co2 . 106.5(2) ?
C14 N7 H7B . 110.4 ?
Co2 N7 H7B . 110.4 ?
C14 N7 H7A . 110.4 ?
Co2 N7 H7A . 110.4 ?
H7B N7 H7A . 108.6 ?
C18 N8 C16 . 106.1(4) ?
C18 N8 Co2 . 126.3(3) ?
C16 N8 Co2 . 127.6(3) ?
C18 N9 C17 . 108.3(5) ?
C18 N9 H9NA . 125.9 ?
C17 N9 H9NA . 125.9 ?
C20 N10 Co2 . 106.5(2) ?
C20 N10 H10A . 110.4 ?
Co2 N10 H10A . 110.4 ?
C20 N10 H10B . 110.4 ?
Co2 N10 H10B . 110.4 ?
H10A N10 H10B . 108.6 ?
C24 N11 C22 . 105.3(4) ?
C24 N11 Co2 . 126.7(4) ?
C22 N11 Co2 . 127.9(3) ?
C24 N12 C23 . 108.8(4) ?
C24 N12 H12N . 125.6 ?
C23 N12 H12N . 125.6 ?
O6 C13 O5 . 123.7(4) ?
O6 C13 C14 . 120.5(4) ?
O5 C13 C14 . 115.6(4) ?
N7 C14 C13 . 108.0(4) ?
N7 C14 C15 . 110.1(3) ?
C13 C14 C15 . 109.8(4) ?
N7 C14 H14A . 109.7 ?
C13 C14 H14A . 109.7 ?
C15 C14 H14A . 109.7 ?
C16 C15 C14 . 113.4(4) ?
C16 C15 H15A . 108.9 ?
C14 C15 H15A . 108.9 ?
C16 C15 H15B . 108.9 ?
C14 C15 H15B . 108.9 ?
H15A C15 H15B . 107.7 ?
C17 C16 N8 . 107.9(4) ?
C17 C16 C15 . 129.4(5) ?
N8 C16 C15 . 122.7(4) ?
C16 C17 N9 . 106.9(5) ?
C16 C17 H17A . 126.6 ?
N9 C17 H17A . 126.6 ?
N8 C18 N9 . 110.9(5) ?
N8 C18 H18A . 124.5 ?
N9 C18 H18A . 124.5 ?
O8 C19 O7 . 123.3(4) ?
O8 C19 C20 . 120.8(4) ?
O7 C19 C20 . 115.9(3) ?
N10 C20 C21 . 109.5(4) ?
N10 C20 C19 . 107.9(4) ?
C21 C20 C19 . 110.9(4) ?
N10 C20 H20A . 109.5 ?
C21 C20 H20A . 109.5 ?
C19 C20 H20A . 109.5 ?
C20 C21 C22 . 113.0(4) ?
C20 C21 H21A . 109.0 ?
C22 C21 H21A . 109.0 ?
C20 C21 H21B . 109.0 ?
C22 C21 H21B . 109.0 ?
H21A C21 H21B . 107.8 ?
C23 C22 N11 . 108.9(4) ?
C23 C22 C21 . 129.1(5) ?
N11 C22 C21 . 122.0(4) ?
N12 C23 C22 . 106.2(5) ?
N12 C23 H23A . 126.9 ?
C22 C23 H23A . 126.9 ?
N12 C24 N11 . 110.8(5) ?
N12 C24 H24A . 124.6 ?
N11 C24 H24A . 124.6 ?
O33 Cl N30 . 126(3) ?
O33 Cl O31 . 178(3) ?
N30 Cl O31 . 55.5(12) ?
O33 Cl O32 . 104(2) ?
N30 Cl O32 . 22.3(12) ?
O31 Cl O32 . 77.7(7) ?
O10 N13 O11 . 120.0(6) ?
O10 N13 O9 . 119.0(5) ?
O11 N13 O9 . 120.9(4) ?
H131 O13 H132 . 69.0 ?
O17 O16 O32 . 127(3) ?
O16 O17 O32 . 32.4(19) ?
Cl N30 O31 . 94.9(16) ?
Cl N30 O32 . 144.7(18) ?
O31 N30 O32 . 120.3(14) ?
Cl N30 O33 . 25.1(15) ?
O31 N30 O33 . 119.9(15) ?
O32 N30 O33 . 119.7(14) ?
N30 O31 Cl . 29.6(8) ?
N30 O31 O31 2_655 173.7(17) ?
Cl O31 O31 2_655 156.3(10) ?
O16 O32 N30 . 158(2) ?
O16 O32 O17 . 20.8(11) ?
N30 O32 O17 . 142.2(19) ?
O16 O32 Cl . 165.4(18) ?
N30 O32 Cl . 13.1(7) ?
O17 O32 Cl . 145.0(15) ?
Cl O33 N30 . 28.5(16) ?

loop_
_geom_bond_atom_site_label_1
_geom_bond_atom_site_label_2
_geom_bond_site_symmetry_2
_geom_bond_distance
_geom_bond_publ_flag
Co1 O3 . 1.882(3) y
Co1 O1 . 1.886(3) y
Co1 N4 . 1.916(3) y
Co1 N1 . 1.928(3) y
Co1 N2 . 1.941(3) y
Co1 N5 . 1.942(3) y
O1 C1 . 1.282(5) ?
O2 C1 . 1.233(6) ?
O3 C7 . 1.282(5) ?
O4 C7 . 1.222(6) ?
N1 C2 . 1.495(5) ?
N1 H1A . 0.9000 ?
N1 H1B . 0.9000 ?
N2 C6 . 1.313(5) ?
N2 C4 . 1.383(5) ?
N3 C6 . 1.319(6) ?
N3 C5 . 1.358(6) ?
N3 H3NA . 0.8600 ?
N4 C8 . 1.484(5) ?
N4 H4A . 0.9000 ?
N4 H4B . 0.9000 ?
N5 C12 . 1.325(6) ?
N5 C10 . 1.381(5) ?
N6 C12 . 1.324(6) ?
N6 C11 . 1.368(7) ?
N6 H6NA . 0.8600 ?
C1 C2 . 1.510(7) ?
C2 C3 . 1.507(6) ?
C2 H2A . 0.9800 ?
C3 C4 . 1.496(6) ?
C3 H3A . 0.9700 ?
C3 H3B . 0.9700 ?
C4 C5 . 1.348(6) ?
C5 H5A . 0.9300 ?
C6 H6A . 0.9300 ?
C7 C8 . 1.514(7) ?
C8 C9 . 1.522(6) ?
C8 H8A . 0.9800 ?
C9 C10 . 1.501(6) ?
C9 H9A . 0.9700 ?
C9 H9B . 0.9700 ?
C10 C11 . 1.348(7) ?
C11 H11A . 0.9300 ?
C12 H12A . 0.9300 ?
Co2 O5 . 1.907(3) y
Co2 N7 . 1.915(3) y
Co2 N8 . 1.919(4) y
Co2 O7 . 1.920(3) y
Co2 N10 . 1.926(3) y
Co2 N11 . 1.928(4) y
O5 C13 . 1.284(5) ?
O6 C13 . 1.222(6) ?
O7 C19 . 1.283(6) ?
O8 C19 . 1.229(5) ?
N7 C14 . 1.474(6) ?
N7 H7B . 0.9000 ?
N7 H7A . 0.9000 ?
N8 C18 . 1.315(6) ?
N8 C16 . 1.398(6) ?
N9 C18 . 1.316(8) ?
N9 C17 . 1.367(7) ?
N9 H9NA . 0.8600 ?
N10 C20 . 1.469(5) ?
N10 H10A . 0.9000 ?
N10 H10B . 0.9000 ?
N11 C24 . 1.329(5) ?
N11 C22 . 1.377(6) ?
N12 C24 . 1.317(8) ?
N12 C23 . 1.348(7) ?
N12 H12N . 0.8600 ?
C13 C14 . 1.513(6) ?
C14 C15 . 1.513(8) ?
C14 H14A . 0.9800 ?
C15 C16 . 1.485(6) ?
C15 H15A . 0.9700 ?
C15 H15B . 0.9700 ?
C16 C17 . 1.340(7) ?
C17 H17A . 0.9300 ?
C18 H18A . 0.9300 ?
C19 C20 . 1.514(6) ?
C20 C21 . 1.499(7) ?
C20 H20A . 0.9800 ?
C21 C22 . 1.510(6) ?
C21 H21A . 0.9700 ?
C21 H21B . 0.9700 ?
C22 C23 . 1.357(7) ?
C23 H23A . 0.9300 ?
C24 H24A . 0.9300 ?
Cl O33 . 0.66(2) ?
Cl N30 . 0.747(17) ?
Cl O31 . 1.507(16) ?
Cl O32 . 1.910(18) ?
N13 O10 . 1.210(6) ?
N13 O11 . 1.218(6) ?
N13 O9 . 1.228(6) ?
O12 H121 . 1.1094 ?
O13 H131 . 0.8785 ?
O13 H132 . 0.8463 ?
O16 O17 . 0.665(14) ?
O16 O32 . 1.006(19) ?
O17 O32 . 1.50(2) ?
N30 O31 . 1.247(16) ?
N30 O32 . 1.251(17) ?
N30 O33 . 1.259(18) ?
O31 O31 2_655 1.78(3) ?

loop_
_geom_hbond_atom_site_label_D
_geom_hbond_atom_site_label_H
_geom_hbond_atom_site_label_A
_geom_hbond_site_symmetry_A
_geom_hbond_distance_DH
_geom_hbond_distance_HA
_geom_hbond_distance_DA
_geom_hbond_angle_DHA
N1 H1A O17 . 0.90 2.87 3.764(15) 171
N1 H1B O4 4_656 0.90 2.25 3.121(6) 162
N3 H3NA O12 . 0.86 1.97 2.764(5) 154
N4 H4A O3 4_656 0.90 2.19 2.880(5) 134
N4 H4A O1 4_656 0.90 2.54 3.219(5) 133
N4 H4B O13 4_656 0.90 2.12 2.988(6) 162
N6 H6NA O8 3_445 0.86 2.18 3.024(5) 166
N7 H7B O2 4_655 0.90 2.01 2.845(5) 154
N7 H7A O9 1_554 0.90 2.02 2.922(5) 175
N9 H9NA O16 3_545 0.86 1.96 2.807(9) 169
N9 H9NA O17 3_545 0.86 1.98 2.811(17) 162
N10 H10A O9 2_756 0.90 2.23 3.032(5) 149
N10 H10B Cl 4_655 0.90 2.42 3.309(4) 169
N12 H12N O14B 1_565 0.86 2.14 2.80(3) 134
N12 H12N O14A 1_565 0.86 2.21 2.86(3) 132
N12 H12N O6 4_655 0.86 2.36 2.971(6) 129
